data_7120516
loop_
_publ_author_name
'Liao, Jian-Zhen'
'Chang, Jian-Fei'
'Meng, Lingyi'
'Zhang, Hai-Long'
'Wang, Sa-Sa'
'Lu, Can-Zhong'

_publ_section_title
;
 Lone pair-\p interaction-induced generation of photochromic coordination
 networks with photoswitchable conductance
;
_journal_name_full 'Chem. Commun.'
_journal_paper_doi 10.1039/C7CC05150F
_journal_year 2017
_chemical_formula_moiety 'C18 H12 N2 O10 S2 -2, 2(Na +), 4(H2 O)'
_chemical_formula_sum 'C18 H20 N2 Na2 O14 S2'
_chemical_formula_weight 598.46
_chemical_name_systematic
;
 ?
;
_space_group_crystal_system orthorhombic
_space_group_IT_number 61
_space_group_name_Hall '-P 2ac 2ab'
_space_group_name_H-M_alt 'P b c a'
_symmetry_space_group_name_Hall '-P 2ac 2ab'
_symmetry_space_group_name_H-M 'P b c a'
_atom_sites_solution_hydrogens mixed
_atom_sites_solution_primary dual
_audit_creation_date 2017-04-05
_audit_creation_method
;
Olex2 1.2
(compiled 2017.03.28 svn.r3405 for OlexSys, GUI svn.r5335)
;
_audit_update_record
;
2017-06-06 deposited with the CCDC.
2017-07-24 downloaded from the CCDC.
;
_cell_angle_alpha 90
_cell_angle_beta 90
_cell_angle_gamma 90
_cell_formula_units_Z 4
_cell_length_a 6.8364(2)
_cell_length_b 11.9343(4)
_cell_length_c 27.7283(9)
_cell_measurement_reflns_used 3067
_cell_measurement_temperature 100.00(10)
_cell_measurement_theta_max 74.3560
_cell_measurement_theta_min 6.3690
_cell_volume 2262.29(12)
_computing_cell_refinement 'CrysAlisPro 1.171.38.43f (Rigaku OD, 2015)'
_computing_data_collection 'CrysAlisPro 1.171.38.43f (Rigaku OD, 2015)'
_computing_data_reduction 'CrysAlisPro 1.171.38.43f (Rigaku OD, 2015)'
_computing_molecular_graphics 'Olex2 (Dolomanov et al., 2009)'
_computing_publication_material 'Olex2 (Dolomanov et al., 2009)'
_computing_structure_refinement 'ShelXL (Sheldrick, 2015)'
_computing_structure_solution 'ShelXT (Sheldrick, 2015)'
_diffrn_ambient_environment N~2~
_diffrn_ambient_temperature 100.00(10)
_diffrn_detector 'CCD plate'
_diffrn_detector_area_resol_mean 10.3503
_diffrn_detector_type Atlas
_diffrn_measured_fraction_theta_full 0.999
_diffrn_measured_fraction_theta_max 0.999
_diffrn_measurement_details
;
List of Runs (angles in degrees, time in seconds):

  # Type    Start    End  Width  t~exp~   \w     \q     \k     \f   Frames
#--------------------------------------------------------------------------
  1  \w    -65.00   4.00   1.00    5.00    --  -42.45  38.00  90.00   69
  2  \w    -97.00 -39.00   1.00    5.00    --  -42.45   0.00-150.00   58
  3  \w      3.00  29.00   1.00    5.00    --  -42.45   0.00-150.00   26
  4  \w    118.00 178.00   1.00    5.00    --  106.62 125.00-180.00   60
  5  \w     21.00 138.00   1.00    5.00    --  106.62   0.00-180.00  117
  6  \w     27.00  65.00   1.00    5.00    --  106.62 -94.00 150.00   38
;
_diffrn_measurement_device 'four-circle diffractometer'
_diffrn_measurement_device_type 'SuperNova, Dual, Cu at zero, Atlas'
_diffrn_measurement_method '\w scans'
_diffrn_orient_matrix_type 'CrysAlisPro convention (1999,Acta A55,543-557)'
_diffrn_orient_matrix_UB_11 -0.0105843000
_diffrn_orient_matrix_UB_12 0.0458127000
_diffrn_orient_matrix_UB_13 0.0518780000
_diffrn_orient_matrix_UB_21 -0.0770075000
_diffrn_orient_matrix_UB_22 0.1126003000
_diffrn_orient_matrix_UB_23 -0.0193845000
_diffrn_orient_matrix_UB_31 -0.2115011000
_diffrn_orient_matrix_UB_32 -0.0433746000
_diffrn_orient_matrix_UB_33 0.0045779000
_diffrn_radiation_monochromator mirror
_diffrn_radiation_probe x-ray
_diffrn_radiation_type CuK\a
_diffrn_radiation_wavelength 1.54184
_diffrn_reflns_av_R_equivalents 0.0143
_diffrn_reflns_av_unetI/netI 0.0161
_diffrn_reflns_Laue_measured_fraction_full 0.999
_diffrn_reflns_Laue_measured_fraction_max 0.999
_diffrn_reflns_limit_h_max 5
_diffrn_reflns_limit_h_min -8
_diffrn_reflns_limit_k_max 12
_diffrn_reflns_limit_k_min -14
_diffrn_reflns_limit_l_max 33
_diffrn_reflns_limit_l_min -29
_diffrn_reflns_number 4359
_diffrn_reflns_point_group_measured_fraction_full 0.999
_diffrn_reflns_point_group_measured_fraction_max 0.999
_diffrn_reflns_theta_full 66.600
_diffrn_reflns_theta_max 66.600
_diffrn_reflns_theta_min 6.385
_diffrn_source 'micro-focus sealed X-ray tube'
_diffrn_source_type 'SuperNova (Cu) X-ray Source'
_exptl_absorpt_coefficient_mu 3.263
_exptl_absorpt_correction_T_max 1.00000
_exptl_absorpt_correction_T_min 0.66069
_exptl_absorpt_correction_type multi-scan
_exptl_absorpt_process_details
;
CrysAlisPro 1.171.38.43f (Rigaku Oxford Diffraction, 2015)
Empirical absorption correction using spherical harmonics,
 implemented in SCALE3 ABSPACK scaling algorithm.
;
_exptl_crystal_colour Yellow
_exptl_crystal_density_diffrn 1.757
_exptl_crystal_density_method 'not measured'
_exptl_crystal_description Block
_exptl_crystal_F_000 1232
_exptl_crystal_size_max 0.5
_exptl_crystal_size_mid 0.35
_exptl_crystal_size_min 0.15
_refine_diff_density_max 0.264
_refine_diff_density_min -0.543
_refine_diff_density_rms 0.063
_refine_ls_extinction_method none
_refine_ls_goodness_of_fit_ref 1.039
_refine_ls_hydrogen_treatment mixed
_refine_ls_matrix_type full
_refine_ls_number_parameters 188
_refine_ls_number_reflns 2002
_refine_ls_number_restraints 0
_refine_ls_restrained_S_all 1.039
_refine_ls_R_factor_all 0.0304
_refine_ls_R_factor_gt 0.0286
_refine_ls_shift/su_max 0.002
_refine_ls_shift/su_mean 0.000
_refine_ls_structure_factor_coef Fsqd
_refine_ls_weighting_details 'w=1/[\s^2^(Fo^2^)+(0.0514P)^2^+1.2020P] where P=(Fo^2^+2Fc^2^)/3'
_refine_ls_weighting_scheme calc
_refine_ls_wR_factor_gt 0.0791
_refine_ls_wR_factor_ref 0.0811
_reflns_Friedel_coverage 0.000
_reflns_number_gt 1869
_reflns_number_total 2002
_reflns_threshold_expression 'I > 2\s(I)'
_cod_data_source_file c7cc05150f2.cif
_cod_data_source_block compound1
_cod_depositor_comments
;

2024-04-09
Z value and formula fixed to values more according to usual
chemical conventions.                 miguel
;
_cod_original_formula_sum 'C9 H10 N Na O7 S'
_cod_original_formula_weight 299.23
_cod_original_formula_moiety 'C9 H10 N Na O7 S'
_cod_original_formula_units_Z 8
_cod_database_code 7120516
_shelx_shelxl_version_number 2016/6
_chemical_oxdiff_formula 'Na H C O S P N'
_shelx_space_group_comment
;
The symmetry employed for this shelxl refinement is uniquely defined
by the following loop, which should always be used as a source of
symmetry information in preference to the above space-group names.
They are only intended as comments.
;
_reflns_odcompleteness_completeness 99.83
_reflns_odcompleteness_iscentric 1
_reflns_odcompleteness_theta 66.97
_olex2_refinement_description
;
1. Fixed Uiso
 At 1.2 times of:
  All C(H) groups, All C(H,H) groups
2.a Secondary CH2 refined with riding coordinates:
 C1(H1A,H1B), C2(H2A,H2B)
2.b Aromatic/amide H refined with riding coordinates:
 C5(H5), C8(H8)
;
_olex2_submission_special_instructions 'No special instructions were received'
_oxdiff_exptl_absorpt_empirical_details
;
Empirical correction (ABSPACK) includes:
- Absorption correction using spherical harmonics
- Frame scaling
;
_oxdiff_exptl_absorpt_empirical_full_max 1.389
_oxdiff_exptl_absorpt_empirical_full_min 0.586

loop_
_space_group_symop_operation_xyz
'x, y, z'
'-x+1/2, -y, z+1/2'
'x+1/2, -y+1/2, -z'
'-x, y+1/2, -z+1/2'
'-x, -y, -z'
'x-1/2, y, -z-1/2'
'-x-1/2, y-1/2, z'
'x, -y-1/2, z-1/2'

loop_
_atom_site_label
_atom_site_type_symbol
_atom_site_fract_x
_atom_site_fract_y
_atom_site_fract_z
_atom_site_U_iso_or_equiv
_atom_site_adp_type
_atom_site_occupancy
_atom_site_site_symmetry_order
_atom_site_calc_flag
_atom_site_refinement_flags_posn
S1 S 0.92288(5) 0.68545(3) 0.32505(2) 0.01087(14) Uani 1 1 d .
Na1 Na 0.92987(8) 0.71990(5) 0.21256(2) 0.01281(17) Uani 1 1 d .
N1 N 0.71074(19) 0.71415(11) 0.42992(4) 0.0107(3) Uani 1 1 d .
C1 C 0.9737(2) 0.77809(13) 0.37346(6) 0.0124(3) Uani 1 1 d .
H1A H 1.071770 0.742795 0.394887 0.015 Uiso 1 1 calc R
H1B H 1.032274 0.847501 0.360290 0.015 Uiso 1 1 calc R
C2 C 0.7952(2) 0.80909(13) 0.40323(5) 0.0129(3) Uani 1 1 d .
H2A H 0.832207 0.868363 0.426482 0.015 Uiso 1 1 calc R
H2B H 0.694092 0.840468 0.381530 0.015 Uiso 1 1 calc R
C3 C 0.5339(2) 0.66964(13) 0.41402(6) 0.0115(3) Uani 1 1 d .
C4 C 0.4481(2) 0.57767(13) 0.44316(6) 0.0110(3) Uani 1 1 d .
C5 C 0.2737(2) 0.52995(13) 0.42936(5) 0.0128(3) Uani 1 1 d .
H5 H 0.211697 0.553585 0.400438 0.015 Uiso 1 1 calc R
C6 C 0.5433(2) 0.54187(13) 0.48572(5) 0.0102(3) Uani 1 1 d .
C7 C 0.7236(2) 0.58825(13) 0.49997(5) 0.0107(3) Uani 1 1 d .
C8 C 0.1873(2) 0.44633(13) 0.45793(6) 0.0131(3) Uani 1 1 d .
H8 H 0.066950 0.413465 0.448234 0.016 Uiso 1 1 calc R
C9 C 0.8135(2) 0.67789(13) 0.47057(5) 0.0117(3) Uani 1 1 d .
O1 O 1.10408(16) 0.67500(10) 0.29828(4) 0.0172(3) Uani 1 1 d .
O2 O 0.76982(16) 0.73797(10) 0.29646(4) 0.0154(3) Uani 1 1 d .
O3 O 0.86075(16) 0.57827(9) 0.34623(4) 0.0141(3) Uani 1 1 d .
O4 O 0.97075(17) 0.71930(10) 0.48064(4) 0.0162(3) Uani 1 1 d .
O5 O 0.45262(16) 0.70588(10) 0.37819(4) 0.0155(3) Uani 1 1 d .
O6 O 1.00183(17) 0.51191(11) 0.20455(5) 0.0164(3) Uani 1 1 d .
O7 O 0.8830(2) 0.91637(10) 0.20337(4) 0.0171(3) Uani 1 1 d .
H7A H 0.769(4) 0.947(2) 0.2012(9) 0.042(7) Uiso 1 1 d .
H7B H 0.952(4) 0.954(2) 0.1882(9) 0.028(6) Uiso 1 1 d .
H6A H 1.109(5) 0.522(3) 0.1882(11) 0.056(8) Uiso 1 1 d .
H6B H 1.043(4) 0.479(2) 0.2285(10) 0.036(7) Uiso 1 1 d .

loop_
_atom_site_aniso_label
_atom_site_aniso_U_11
_atom_site_aniso_U_22
_atom_site_aniso_U_33
_atom_site_aniso_U_23
_atom_site_aniso_U_13
_atom_site_aniso_U_12
S1 0.0103(2) 0.0133(2) 0.0090(2) -0.00112(14) 0.00102(13) -0.00185(13)
Na1 0.0119(3) 0.0138(3) 0.0127(3) -0.0001(3) 0.0001(2) -0.0009(2)
N1 0.0127(7) 0.0105(6) 0.0088(6) 0.0000(5) 0.0011(5) -0.0007(5)
C1 0.0142(7) 0.0124(8) 0.0107(7) -0.0009(6) -0.0005(6) -0.0028(6)
C2 0.0173(8) 0.0105(7) 0.0108(7) 0.0001(6) 0.0018(6) -0.0013(6)
C3 0.0117(7) 0.0115(7) 0.0112(7) -0.0025(6) 0.0022(6) 0.0034(6)
C4 0.0129(7) 0.0106(7) 0.0096(7) -0.0014(6) 0.0014(6) 0.0019(6)
C5 0.0142(7) 0.0135(8) 0.0107(7) -0.0011(6) -0.0018(6) 0.0026(6)
C6 0.0126(7) 0.0089(7) 0.0089(7) -0.0037(6) 0.0007(6) 0.0028(6)
C7 0.0123(7) 0.0094(7) 0.0103(7) -0.0027(6) 0.0018(6) 0.0012(6)
C8 0.0123(7) 0.0144(7) 0.0125(7) -0.0027(6) -0.0019(6) -0.0010(6)
C9 0.0144(8) 0.0117(8) 0.0090(7) -0.0037(6) 0.0004(6) 0.0005(6)
O1 0.0140(6) 0.0227(6) 0.0149(6) -0.0049(5) 0.0055(4) -0.0038(5)
O2 0.0147(6) 0.0190(6) 0.0126(5) 0.0013(5) -0.0027(4) -0.0020(5)
O3 0.0161(6) 0.0120(5) 0.0142(5) -0.0004(4) 0.0018(5) -0.0015(5)
O4 0.0182(6) 0.0174(6) 0.0131(6) -0.0006(5) -0.0027(5) -0.0070(5)
O5 0.0149(5) 0.0196(6) 0.0121(6) 0.0039(5) -0.0013(4) 0.0010(5)
O6 0.0143(6) 0.0180(6) 0.0170(6) 0.0017(5) -0.0009(5) -0.0013(5)
O7 0.0156(6) 0.0139(6) 0.0218(6) 0.0014(5) 0.0031(5) -0.0002(5)

loop_
_atom_type_symbol
_atom_type_description
_atom_type_scat_dispersion_real
_atom_type_scat_dispersion_imag
_atom_type_scat_source
N N 0.0311 0.0180 'International Tables Vol C Tables 4.2.6.8 and 6.1.1.4'
H H 0.0000 0.0000 'International Tables Vol C Tables 4.2.6.8 and 6.1.1.4'
O O 0.0492 0.0322 'International Tables Vol C Tables 4.2.6.8 and 6.1.1.4'
C C 0.0181 0.0091 'International Tables Vol C Tables 4.2.6.8 and 6.1.1.4'
S S 0.3331 0.5567 'International Tables Vol C Tables 4.2.6.8 and 6.1.1.4'
Na Na 0.1353 0.1239 'International Tables Vol C Tables 4.2.6.8 and 6.1.1.4'

loop_
_geom_angle_atom_site_label_1
_geom_angle_atom_site_label_2
_geom_angle_atom_site_label_3
_geom_angle
_geom_angle_site_symmetry_1
_geom_angle_site_symmetry_3
C1 S1 Na1 131.75(5) . .
O1 S1 Na1 59.38(5) . .
O1 S1 C1 105.89(7) . .
O1 S1 O2 111.89(7) . .
O1 S1 O3 112.12(7) . .
O2 S1 Na1 54.15(5) . .
O2 S1 C1 106.54(7) . .
O2 S1 O3 112.63(7) . .
O3 S1 Na1 120.94(5) . .
O3 S1 C1 107.25(7) . .
S1 Na1 Na1 58.159(19) . 6_556
S1 Na1 Na1 59.89(2) . 6_656
Na1 Na1 Na1 117.46(3) 6_556 6_656
O1 Na1 S1 27.38(3) . .
O1 Na1 S1 94.83(4) 6_556 .
O1 Na1 Na1 33.87(3) . 6_656
O1 Na1 Na1 40.86(3) 6_556 6_556
O1 Na1 Na1 153.06(4) 6_556 6_656
O1 Na1 Na1 85.43(3) . 6_556
O1 Na1 O1 119.45(4) 6_556 .
O1 Na1 O2 74.21(4) 6_556 .
O1 Na1 O2 164.12(5) 6_556 6_656
O1 Na1 O5 85.09(4) 6_556 6_656
O1 Na1 O6 87.06(5) 6_556 .
O1 Na1 O7 94.86(5) 6_556 .
O2 Na1 S1 97.63(3) 6_656 .
O2 Na1 S1 27.20(3) . .
O2 Na1 Na1 37.73(3) 6_656 6_656
O2 Na1 Na1 154.36(4) 6_656 6_556
O2 Na1 Na1 33.84(3) . 6_556
O2 Na1 Na1 83.94(3) . 6_656
O2 Na1 O1 54.02(4) . .
O2 Na1 O1 71.14(4) 6_656 .
O2 Na1 O2 120.55(4) 6_656 .
O2 Na1 O5 80.73(4) 6_656 6_656
O2 Na1 O6 83.61(4) 6_656 .
O2 Na1 O7 91.79(5) 6_656 .
O5 Na1 S1 168.39(4) 6_656 .
O5 Na1 Na1 117.67(3) 6_656 6_656
O5 Na1 Na1 124.72(3) 6_656 6_556
O5 Na1 O1 146.38(4) 6_656 .
O5 Na1 O2 158.39(4) 6_656 .
O5 Na1 O6 80.57(4) 6_656 .
O6 Na1 S1 87.82(3) . .
O6 Na1 Na1 102.18(3) . 6_556
O6 Na1 Na1 83.10(3) . 6_656
O6 Na1 O1 78.38(4) . .
O6 Na1 O2 104.05(4) . .
O7 Na1 S1 103.47(4) . .
O7 Na1 Na1 86.60(4) . 6_556
O7 Na1 Na1 99.82(4) . 6_656
O7 Na1 O1 110.34(4) . .
O7 Na1 O2 87.55(5) . .
O7 Na1 O5 88.10(4) . 6_656
O7 Na1 O6 168.31(5) . .
C3 N1 C2 118.38(12) . .
C3 N1 C9 125.03(13) . .
C9 N1 C2 116.56(13) . .
C2 C1 S1 113.95(11) . .
N1 C2 C1 113.64(12) . .
N1 C3 C4 116.94(13) . .
O5 C3 N1 121.27(14) . .
O5 C3 C4 121.79(15) . .
C5 C4 C3 119.82(14) . .
C5 C4 C6 120.42(15) . .
C6 C4 C3 119.73(14) . .
C4 C5 C8 120.13(14) . .
C6 C6 C4 119.40(18) 5_666 .
C6 C6 C7 119.36(18) 5_666 .
C7 C6 C4 121.24(15) . .
C6 C7 C9 119.57(14) . .
C8 C7 C6 120.43(14) 5_666 .
C8 C7 C9 119.95(14) 5_666 .
C7 C8 C5 120.24(14) 5_666 .
N1 C9 C7 117.40(13) . .
O4 C9 N1 120.27(14) . .
O4 C9 C7 122.33(14) . .
S1 O1 Na1 150.53(7) . 6_656
S1 O1 Na1 93.23(6) . .
Na1 O1 Na1 105.27(4) 6_656 .
S1 O2 Na1 136.94(7) . 6_556
S1 O2 Na1 98.64(6) . .
Na1 O2 Na1 108.43(4) 6_556 .
C3 O5 Na1 149.79(10) . 6_556

loop_
_geom_bond_atom_site_label_1
_geom_bond_atom_site_label_2
_geom_bond_distance
_geom_bond_site_symmetry_2
S1 Na1 3.1463(7) .
S1 C1 1.7734(16) .
S1 O1 1.4494(12) .
S1 O2 1.4547(12) .
S1 O3 1.4702(11) .
Na1 Na1 3.9992(7) 6_556
Na1 Na1 3.9992(7) 6_656
Na1 O1 2.7120(13) .
Na1 O1 2.3104(12) 6_556
Na1 O2 2.5797(12) .
Na1 O2 2.3475(12) 6_656
Na1 O5 2.5268(13) 6_656
Na1 O6 2.5402(14) .
Na1 O7 2.3802(14) .
N1 C2 1.4715(19) .
N1 C3 1.392(2) .
N1 C9 1.397(2) .
C1 C2 1.519(2) .
C3 C4 1.484(2) .
C3 O5 1.218(2) .
C4 C5 1.375(2) .
C4 C6 1.414(2) .
C5 C8 1.405(2) .
C6 C6 1.406(3) 5_666
C6 C7 1.408(2) .
C7 C8 1.380(2) 5_666
C7 C9 1.479(2) .
C9 O4 1.216(2) .
